data_7234032
loop_
_publ_author_name
'Muthukumar, Pandi'
'Moon, Dohyun'
'Anthony, Savarimuthu Philip'

_publ_section_title
;
 The Co2+/Ni2+ ion-mediated formation of a topochemically converted copper
 coordination polymer: structure-dependent electrocatalytic activity
;
_journal_issue 43
_journal_name_full CrystEngComm
_journal_page_first 6552
_journal_paper_doi 10.1039/C9CE01178A
_journal_volume 21
_journal_year 2019
_chemical_absolute_configuration rm
_chemical_formula_moiety 'C20 H24 Cu2 N2 O7'
_chemical_formula_sum 'C20 H24 Cu2 N2 O7'
_chemical_formula_weight 531.49
_space_group_crystal_system orthorhombic
_space_group_IT_number 19
_space_group_name_Hall 'P 2ac 2ab'
_space_group_name_H-M_alt 'P 21 21 21'
_symmetry_space_group_name_Hall 'P 2ac 2ab'
_symmetry_space_group_name_H-M 'P 21 21 21'
_atom_sites_solution_hydrogens mixed
_audit_creation_method SHELXL-2018/3
_cell_angle_alpha 90
_cell_angle_beta 90
_cell_angle_gamma 90
_cell_formula_units_Z 4
_cell_length_a 7.3980(15)
_cell_length_b 10.018(2)
_cell_length_c 28.689(6)
_cell_measurement_reflns_used 62238
_cell_measurement_temperature 299(2)
_cell_measurement_theta_max 33.548
_cell_measurement_theta_min 0.361
_cell_volume 2126.2(8)
_computing_cell_refinement '<i>HKL3000sm</i>(Otwinowski & Minor, 1997)'
_computing_data_collection '<i>PAL BL2D-SMDC Program</i>(Shin et.al, 2016)'
_computing_data_reduction '<i>HKL3000sm</i>(Otwinowski & Minor, 1997)'
_computing_molecular_graphics '<i>DIAMOND 4</i>(Putx&Brandenburg, 2014)'
_computing_publication_material '<i>publCIF</i>(Westrip, 2010)'
_computing_structure_refinement '<i>SHELXL-2018</i>(Sheldrick, 2018)'
_computing_structure_solution '<i>SHELXT-2018</i>(Sheldrick, 2018)'
_diffrn_ambient_temperature 299(2)
_diffrn_measured_fraction_theta_full 0.992
_diffrn_measured_fraction_theta_max 0.983
_diffrn_measurement_device_type 'Rayonix MX225HS CCD area detector'
_diffrn_measurement_method 'omega scan'
_diffrn_radiation_type synchrotron
_diffrn_radiation_wavelength 0.630
_diffrn_reflns_av_R_equivalents 0.0470
_diffrn_reflns_av_unetI/netI 0.0322
_diffrn_reflns_Laue_measured_fraction_full 0.992
_diffrn_reflns_Laue_measured_fraction_max 0.983
_diffrn_reflns_limit_h_max 10
_diffrn_reflns_limit_h_min -10
_diffrn_reflns_limit_k_max 13
_diffrn_reflns_limit_k_min -13
_diffrn_reflns_limit_l_max 39
_diffrn_reflns_limit_l_min -39
_diffrn_reflns_number 20415
_diffrn_reflns_point_group_measured_fraction_full 0.993
_diffrn_reflns_point_group_measured_fraction_max 0.985
_diffrn_reflns_theta_full 22.210
_diffrn_reflns_theta_max 25.500
_diffrn_reflns_theta_min 1.909
_diffrn_source 'PLSII 2D bending magnet'
_exptl_absorpt_coefficient_mu 1.473
_exptl_absorpt_correction_T_max 1.000
_exptl_absorpt_correction_T_min 0.840
_exptl_absorpt_correction_type empirical
_exptl_absorpt_process_details '<i>HKL3000sm Scalepack</i>(Otwinowski et.al,2003)'
_exptl_crystal_colour green
_exptl_crystal_density_diffrn 1.660
_exptl_crystal_description plate
_exptl_crystal_F_000 1088
_exptl_crystal_size_max 0.110
_exptl_crystal_size_mid 0.084
_exptl_crystal_size_min 0.015
_refine_diff_density_max 0.385
_refine_diff_density_min -0.568
_refine_diff_density_rms 0.063
_refine_ls_abs_structure_details
;
 Flack x determined using 2111 quotients [(I+)-(I-)]/[(I+)+(I-)]
 (Parsons, Flack and Wagner, Acta Cryst. B69 (2013) 249-259).
;
_refine_ls_abs_structure_Flack 0.000(5)
_refine_ls_extinction_method none
_refine_ls_goodness_of_fit_ref 1.078
_refine_ls_hydrogen_treatment mixed
_refine_ls_matrix_type full
_refine_ls_number_parameters 288
_refine_ls_number_reflns 5595
_refine_ls_number_restraints 3
_refine_ls_restrained_S_all 1.078
_refine_ls_R_factor_all 0.0314
_refine_ls_R_factor_gt 0.0289
_refine_ls_shift/su_max 0.004
_refine_ls_shift/su_mean 0.000
_refine_ls_structure_factor_coef Fsqd
_refine_ls_weighting_details 'w=1/[\s^2^(Fo^2^)+(0.0468P)^2^+0.1757P] where P=(Fo^2^+2Fc^2^)/3'
_refine_ls_weighting_scheme calc
_refine_ls_wR_factor_gt 0.0813
_refine_ls_wR_factor_ref 0.0830
_reflns_Friedel_coverage 0.754
_reflns_Friedel_fraction_full 0.996
_reflns_Friedel_fraction_max 0.988
_reflns_number_gt 5178
_reflns_number_total 5595
_reflns_threshold_expression 'I > 2\s(I)'
_cod_data_source_file c9ce01178a1.cif
_cod_data_source_block SPA272
_cod_depositor_comments 'Adding full bibliography for 7234031--7234032.cif.'
_cod_original_cell_volume 2126.2(7)
_cod_database_code 7234032
_shelx_shelxl_version_number 2018/3
_shelx_space_group_comment
;
The symmetry employed for this shelxl refinement is uniquely defined
by the following loop, which should always be used as a source of
symmetry information in preference to the above space-group names.
They are only intended as comments.
;
_shelx_estimated_absorpt_t_min 0.855
_shelx_estimated_absorpt_t_max 0.978

loop_
_space_group_symop_operation_xyz
'x, y, z'
'-x+1/2, -y, z+1/2'
'-x, y+1/2, -z+1/2'
'x+1/2, -y+1/2, -z'

loop_
_atom_site_label
_atom_site_type_symbol
_atom_site_fract_x
_atom_site_fract_y
_atom_site_fract_z
_atom_site_U_iso_or_equiv
_atom_site_adp_type
_atom_site_occupancy
_atom_site_site_symmetry_order
_atom_site_calc_flag
_atom_site_refinement_flags_posn
_atom_site_refinement_flags_adp
Cu1 Cu 0.55395(6) 0.64721(4) 0.55686(2) 0.03479(10) Uani 1 1 d . .
Cu2 Cu 0.54506(6) 0.60301(4) 0.65838(2) 0.03661(11) Uani 1 1 d . .
O1 O 0.4645(3) 0.5116(2) 0.60124(6) 0.0384(5) Uani 1 1 d . .
O2 O 0.7045(4) 0.7418(3) 0.51176(7) 0.0438(6) Uani 1 1 d . .
O3 O 0.7988(4) 0.7313(3) 0.43840(7) 0.0450(6) Uani 1 1 d . .
O4 O 0.6526(4) 0.7271(2) 0.61282(6) 0.0385(5) Uani 1 1 d . .
O5 O 0.5122(4) 0.4533(3) 0.69990(7) 0.0539(7) Uani 1 1 d . .
O6 O 0.6371(5) 0.3545(3) 0.76008(9) 0.0671(8) Uani 1 1 d . .
N1 N 0.4713(4) 0.5479(3) 0.50067(7) 0.0348(5) Uani 1 1 d . .
H1 H 0.374833 0.600634 0.486194 0.042 Uiso 1 1 calc R U
N2 N 0.6736(4) 0.6835(3) 0.71219(8) 0.0375(6) Uani 1 1 d . .
H2 H 0.582909 0.729561 0.731202 0.045 Uiso 1 1 calc R U
C1 C 0.2966(5) 0.4632(3) 0.59325(10) 0.0404(7) Uani 1 1 d . .
C2 C 0.1661(6) 0.4534(4) 0.62806(12) 0.0535(10) Uani 1 1 d . .
H2A H 0.196608 0.473829 0.658686 0.064 Uiso 1 1 calc R U
C3 C -0.0074(6) 0.4138(5) 0.61771(14) 0.0619(11) Uani 1 1 d . .
H3 H -0.092729 0.408369 0.641442 0.074 Uiso 1 1 calc R U
C4 C -0.0571(6) 0.3817(5) 0.57241(14) 0.0639(11) Uani 1 1 d . .
H4 H -0.175559 0.358048 0.565401 0.077 Uiso 1 1 calc R U
C5 C 0.0730(6) 0.3856(4) 0.53804(12) 0.0543(10) Uani 1 1 d . .
H5 H 0.041130 0.364091 0.507598 0.065 Uiso 1 1 calc R U
C6 C 0.2521(5) 0.4212(3) 0.54783(10) 0.0425(8) Uani 1 1 d . .
C7 C 0.3957(6) 0.4152(3) 0.51136(10) 0.0446(8) Uani 1 1 d . .
H7A H 0.492142 0.357084 0.521958 0.054 Uiso 1 1 calc R U
H7AB H 0.345407 0.377018 0.483130 0.054 Uiso 1 1 calc R U
C8 C 0.6265(5) 0.5475(3) 0.46801(9) 0.0371(7) Uani 1 1 d . .
H8 H 0.713664 0.482124 0.479889 0.044 Uiso 1 1 calc R U
C9 C 0.7154(5) 0.6850(3) 0.47209(9) 0.0365(6) Uani 1 1 d . .
C10 C 0.5819(6) 0.5072(5) 0.41832(11) 0.0570(11) Uani 1 1 d . .
H10A H 0.691035 0.503483 0.400279 0.086 Uiso 1 1 calc R U
H10B H 0.501100 0.571598 0.404896 0.086 Uiso 1 1 calc R U
H10C H 0.525174 0.420976 0.418350 0.086 Uiso 1 1 calc R U
C11 C 0.6618(5) 0.8586(4) 0.62490(10) 0.0402(7) Uani 1 1 d . .
C12 C 0.6021(6) 0.9600(4) 0.59563(12) 0.0485(8) Uani 1 1 d . .
H12 H 0.557027 0.939257 0.566246 0.058 Uiso 1 1 calc R U
C13 C 0.6094(7) 1.0912(4) 0.61006(14) 0.0585(10) Uani 1 1 d . .
H13 H 0.569526 1.158093 0.590093 0.070 Uiso 1 1 calc R U
C14 C 0.6748(7) 1.1252(5) 0.65354(16) 0.0680(13) Uani 1 1 d . .
H14 H 0.675995 1.213694 0.663295 0.082 Uiso 1 1 calc R U
C15 C 0.7383(7) 1.0249(5) 0.68225(13) 0.0613(12) Uani 1 1 d . .
H15 H 0.784937 1.047032 0.711353 0.074 Uiso 1 1 calc R U
C16 C 0.7343(6) 0.8923(4) 0.66868(11) 0.0464(8) Uani 1 1 d . .
C17 C 0.8138(6) 0.7845(5) 0.69896(12) 0.0540(10) Uani 1 1 d . .
H17A H 0.911208 0.740567 0.682348 0.065 Uiso 1 1 calc R U
H17B H 0.863845 0.824295 0.726953 0.065 Uiso 1 1 calc R U
C18 C 0.7448(5) 0.5719(4) 0.74034(10) 0.0443(8) Uani 1 1 d . .
H18 H 0.863026 0.548276 0.727347 0.053 Uiso 1 1 calc R U
C19 C 0.6222(5) 0.4508(4) 0.73399(10) 0.0456(8) Uani 1 1 d . .
C20 C 0.7752(7) 0.6102(6) 0.79158(11) 0.0646(12) Uani 1 1 d . .
H20A H 0.817659 0.533725 0.808520 0.097 Uiso 1 1 calc R U
H20B H 0.663448 0.640544 0.804879 0.097 Uiso 1 1 calc R U
H20C H 0.863509 0.680208 0.793363 0.097 Uiso 1 1 calc R U
O7 O 0.2853(4) 0.7270(3) 0.66126(8) 0.0487(6) Uani 1 1 d D .
H1O7 H 0.284(7) 0.800(3) 0.6823(12) 0.073 Uiso 1 1 d D U
H2O7 H 0.265(7) 0.766(4) 0.6317(8) 0.073 Uiso 1 1 d D U

loop_
_atom_site_aniso_label
_atom_site_aniso_U_11
_atom_site_aniso_U_22
_atom_site_aniso_U_33
_atom_site_aniso_U_23
_atom_site_aniso_U_13
_atom_site_aniso_U_12
Cu1 0.0462(2) 0.04304(18) 0.01508(13) -0.00101(12) 0.00082(14) -0.00606(18)
Cu2 0.0463(2) 0.0470(2) 0.01655(14) 0.00338(12) -0.00524(14) -0.0071(2)
O1 0.0476(13) 0.0485(11) 0.0192(8) 0.0022(7) -0.0027(9) -0.0090(12)
O2 0.0610(16) 0.0501(13) 0.0202(9) -0.0041(9) 0.0088(10) -0.0144(13)
O3 0.0527(14) 0.0606(14) 0.0218(9) -0.0030(9) 0.0073(9) -0.0098(12)
O4 0.0507(14) 0.0459(12) 0.0188(9) -0.0001(8) -0.0005(9) -0.0065(11)
O5 0.0735(18) 0.0590(14) 0.0292(10) 0.0115(10) -0.0153(12) -0.0168(15)
O6 0.089(2) 0.0732(18) 0.0386(12) 0.0222(13) -0.0138(14) -0.0068(19)
N1 0.0440(15) 0.0400(11) 0.0203(9) -0.0020(8) 0.0014(10) -0.0044(13)
N2 0.0388(14) 0.0524(15) 0.0212(10) 0.0007(10) -0.0031(9) -0.0093(13)
C1 0.0510(19) 0.0445(16) 0.0256(13) 0.0021(12) -0.0033(12) -0.0107(16)
C2 0.064(2) 0.066(2) 0.0301(15) -0.0040(15) 0.0047(15) -0.024(2)
C3 0.060(2) 0.075(3) 0.050(2) -0.0064(19) 0.0125(18) -0.026(2)
C4 0.056(2) 0.083(3) 0.053(2) -0.006(2) -0.0040(18) -0.025(3)
C5 0.064(2) 0.063(2) 0.0358(15) -0.0040(14) -0.0070(16) -0.024(2)
C6 0.059(2) 0.0412(16) 0.0275(13) -0.0014(11) -0.0017(13) -0.0139(16)
C7 0.063(2) 0.0434(16) 0.0275(13) -0.0059(11) -0.0008(14) -0.0086(17)
C8 0.0463(17) 0.0453(15) 0.0196(11) -0.0060(10) 0.0027(11) -0.0004(15)
C9 0.0403(16) 0.0489(16) 0.0203(11) -0.0024(11) 0.0011(11) -0.0004(14)
C10 0.065(3) 0.082(3) 0.0247(13) -0.0173(15) 0.0072(15) -0.022(2)
C11 0.0480(18) 0.0471(16) 0.0256(12) 0.0001(11) 0.0043(12) -0.0113(16)
C12 0.058(2) 0.0543(19) 0.0335(15) 0.0032(14) 0.0038(14) -0.0065(19)
C13 0.074(3) 0.0446(18) 0.057(2) 0.0060(16) 0.013(2) -0.009(2)
C14 0.088(3) 0.054(2) 0.062(2) -0.0147(19) 0.024(2) -0.024(2)
C15 0.083(3) 0.064(2) 0.0371(17) -0.0135(16) 0.0096(19) -0.029(2)
C16 0.056(2) 0.0549(19) 0.0280(13) -0.0051(13) 0.0028(13) -0.0205(19)
C17 0.052(2) 0.077(3) 0.0331(15) 0.0033(16) -0.0078(15) -0.025(2)
C18 0.0398(17) 0.071(2) 0.0222(12) 0.0021(13) -0.0050(12) 0.0042(17)
C19 0.057(2) 0.0585(19) 0.0215(12) 0.0082(13) 0.0002(13) 0.0017(18)
C20 0.078(3) 0.088(3) 0.0276(15) 0.0018(18) -0.0173(17) -0.003(3)
O7 0.0556(15) 0.0623(15) 0.0282(10) -0.0084(10) -0.0041(10) -0.0011(13)

loop_
_atom_type_symbol
_atom_type_description
_atom_type_scat_dispersion_real
_atom_type_scat_dispersion_imag
_atom_type_scat_source
C C 0.0021 0.0012 'International Tables Vol C Tables 4.2.6.8 and 6.1.1.4'
H H 0.0000 0.0000 'International Tables Vol C Tables 4.2.6.8 and 6.1.1.4'
N N 0.0044 0.0025 'International Tables Vol C Tables 4.2.6.8 and 6.1.1.4'
O O 0.0080 0.0047 'International Tables Vol C Tables 4.2.6.8 and 6.1.1.4'
Cu Cu 0.3383 1.0252 'International Tables Vol C Tables 4.2.6.8 and 6.1.1.4'

loop_
_geom_angle_atom_site_label_1
_geom_angle_atom_site_label_2
_geom_angle_atom_site_label_3
_geom_angle
_geom_angle_site_symmetry_1
_geom_angle_site_symmetry_3
O4 Cu1 O2 97.69(10) . .
O4 Cu1 O1 82.89(9) . .
O2 Cu1 O1 162.09(12) . .
O4 Cu1 N1 173.54(11) . .
O2 Cu1 N1 83.17(10) . .
O1 Cu1 N1 94.32(10) . .
O4 Cu1 O3 92.44(10) . 4_466
O2 Cu1 O3 104.83(11) . 4_466
O1 Cu1 O3 93.00(10) . 4_466
N1 Cu1 O3 93.53(10) . 4_466
O4 Cu1 Cu2 41.51(7) . .
O2 Cu1 Cu2 137.79(7) . .
O1 Cu1 Cu2 41.62(6) . .
N1 Cu1 Cu2 135.94(7) . .
O3 Cu1 Cu2 90.16(5) 4_466 .
O5 Cu2 O1 96.55(10) . .
O5 Cu2 O4 161.75(12) . .
O1 Cu2 O4 82.16(9) . .
O5 Cu2 N2 84.03(11) . .
O1 Cu2 N2 168.87(12) . .
O4 Cu2 N2 93.80(10) . .
O5 Cu2 O7 107.07(12) . .
O1 Cu2 O7 91.64(10) . .
O4 Cu2 O7 91.18(10) . .
N2 Cu2 O7 98.83(11) . .
O5 Cu2 Cu1 136.83(8) . .
O1 Cu2 Cu1 41.78(6) . .
O4 Cu2 Cu1 40.62(6) . .
N2 Cu2 Cu1 134.21(8) . .
O7 Cu2 Cu1 88.44(6) . .
C1 O1 Cu2 125.80(19) . .
C1 O1 Cu1 116.38(18) . .
Cu2 O1 Cu1 96.60(10) . .
C9 O2 Cu1 114.3(2) . .
C9 O3 Cu1 125.0(2) . 4_566
C11 O4 Cu1 128.9(2) . .
C11 O4 Cu2 117.44(18) . .
Cu1 O4 Cu2 97.87(11) . .
C19 O5 Cu2 114.1(2) . .
C7 N1 C8 115.0(3) . .
C7 N1 Cu1 113.50(17) . .
C8 N1 Cu1 106.0(2) . .
C7 N1 H1 107.3 . .
C8 N1 H1 107.3 . .
Cu1 N1 H1 107.3 . .
C18 N2 C17 113.8(3) . .
C18 N2 Cu2 106.8(2) . .
C17 N2 Cu2 114.15(19) . .
C18 N2 H2 107.2 . .
C17 N2 H2 107.2 . .
Cu2 N2 H2 107.2 . .
O1 C1 C2 122.7(3) . .
O1 C1 C6 118.6(3) . .
C2 C1 C6 118.7(3) . .
C3 C2 C1 120.8(3) . .
C3 C2 H2A 119.6 . .
C1 C2 H2A 119.6 . .
C2 C3 C4 121.0(4) . .
C2 C3 H3 119.5 . .
C4 C3 H3 119.5 . .
C5 C4 C3 118.6(4) . .
C5 C4 H4 120.7 . .
C3 C4 H4 120.7 . .
C4 C5 C6 121.6(3) . .
C4 C5 H5 119.2 . .
C6 C5 H5 119.2 . .
C5 C6 C1 118.9(3) . .
C5 C6 C7 121.5(3) . .
C1 C6 C7 119.6(3) . .
N1 C7 C6 112.3(3) . .
N1 C7 H7A 109.1 . .
C6 C7 H7A 109.1 . .
N1 C7 H7AB 109.1 . .
C6 C7 H7AB 109.1 . .
H7A C7 H7AB 107.9 . .
N1 C8 C10 115.2(3) . .
N1 C8 C9 106.4(2) . .
C10 C8 C9 113.9(3) . .
N1 C8 H8 107.0 . .
C10 C8 H8 107.0 . .
C9 C8 H8 107.0 . .
O3 C9 O2 124.2(3) . .
O3 C9 C8 119.4(3) . .
O2 C9 C8 116.3(3) . .
C8 C10 H10A 109.5 . .
C8 C10 H10B 109.5 . .
H10A C10 H10B 109.5 . .
C8 C10 H10C 109.5 . .
H10A C10 H10C 109.5 . .
H10B C10 H10C 109.5 . .
O4 C11 C12 122.4(3) . .
O4 C11 C16 118.5(3) . .
C12 C11 C16 119.0(3) . .
C13 C12 C11 120.2(4) . .
C13 C12 H12 119.9 . .
C11 C12 H12 119.9 . .
C12 C13 C14 121.3(4) . .
C12 C13 H13 119.3 . .
C14 C13 H13 119.3 . .
C13 C14 C15 118.6(4) . .
C13 C14 H14 120.7 . .
C15 C14 H14 120.7 . .
C14 C15 C16 121.5(4) . .
C14 C15 H15 119.2 . .
C16 C15 H15 119.2 . .
C15 C16 C11 119.3(4) . .
C15 C16 C17 121.2(3) . .
C11 C16 C17 119.5(3) . .
N2 C17 C16 111.1(3) . .
N2 C17 H17A 109.4 . .
C16 C17 H17A 109.4 . .
N2 C17 H17B 109.4 . .
C16 C17 H17B 109.4 . .
H17A C17 H17B 108.0 . .
N2 C18 C19 109.0(3) . .
N2 C18 C20 112.8(4) . .
C19 C18 C20 113.6(3) . .
N2 C18 H18 107.1 . .
C19 C18 H18 107.1 . .
C20 C18 H18 107.1 . .
O6 C19 O5 122.8(4) . .
O6 C19 C18 120.0(3) . .
O5 C19 C18 117.2(3) . .
C18 C20 H20A 109.5 . .
C18 C20 H20B 109.5 . .
H20A C20 H20B 109.5 . .
C18 C20 H20C 109.5 . .
H20A C20 H20C 109.5 . .
H20B C20 H20C 109.5 . .
Cu2 O7 H1O7 117(3) . .
Cu2 O7 H2O7 109(3) . .
H1O7 O7 H2O7 105(3) . .

loop_
_geom_bond_atom_site_label_1
_geom_bond_atom_site_label_2
_geom_bond_distance
_geom_bond_site_symmetry_2
Cu1 O4 1.937(2) .
Cu1 O2 1.953(2) .
Cu1 O1 1.976(2) .
Cu1 N1 1.990(2) .
Cu1 O3 2.250(3) 4_466
Cu1 Cu2 2.9466(7) .
Cu2 O5 1.931(2) .
Cu2 O1 1.970(2) .
Cu2 O4 1.971(2) .
Cu2 N2 1.984(3) .
Cu2 O7 2.290(3) .
O1 C1 1.353(4) .
O2 C9 1.275(3) .
O3 C9 1.237(4) .
O4 C11 1.364(4) .
O5 C19 1.273(4) .
O6 C19 1.227(4) .
N1 C7 1.474(4) .
N1 C8 1.482(4) .
N1 H1 0.9800 .
N2 C18 1.476(4) .
N2 C17 1.498(5) .
N2 H2 0.9800 .
C1 C2 1.392(5) .
C1 C6 1.408(4) .
C2 C3 1.376(6) .
C2 H2A 0.9300 .
C3 C4 1.388(6) .
C3 H3 0.9300 .
C4 C5 1.379(6) .
C4 H4 0.9300 .
C5 C6 1.400(5) .
C5 H5 0.9300 .
C6 C7 1.493(5) .
C7 H7A 0.9700 .
C7 H7AB 0.9700 .
C8 C10 1.518(4) .
C8 C9 1.531(5) .
C8 H8 0.9800 .
C10 H10A 0.9600 .
C10 H10B 0.9600 .
C10 H10C 0.9600 .
C11 C12 1.389(5) .
C11 C16 1.407(4) .
C12 C13 1.379(6) .
C12 H12 0.9300 .
C13 C14 1.381(6) .
C13 H13 0.9300 .
C14 C15 1.381(7) .
C14 H14 0.9300 .
C15 C16 1.385(6) .
C15 H15 0.9300 .
C16 C17 1.505(6) .
C17 H17A 0.9700 .
C17 H17B 0.9700 .
C18 C19 1.525(5) .
C18 C20 1.536(4) .
C18 H18 0.9800 .
C20 H20A 0.9600 .
C20 H20B 0.9600 .
C20 H20C 0.9600 .
O7 H1O7 0.944(13) .
O7 H2O7 0.947(13) .

loop_
_geom_hbond_atom_site_label_D
_geom_hbond_atom_site_label_H
_geom_hbond_atom_site_label_A
_geom_hbond_distance_DH
_geom_hbond_distance_HA
_geom_hbond_distance_DA
_geom_hbond_angle_DHA
_geom_hbond_site_symmetry_A
_geom_hbond_publ_flag
N1 H1 O2 0.98 2.02 2.908(4) 149.6 4_466 yes
N2 H2 O6 0.98 2.07 2.975(4) 153.0 3_656 yes
O7 H1O7 O6 0.944(13) 1.84(3) 2.655(4) 143(4) 3_656 yes
O7 H2O7 O3 0.947(13) 2.03(2) 2.891(3) 151(4) 4_466 yes

loop_
_geom_torsion_atom_site_label_1
_geom_torsion_atom_site_label_2
_geom_torsion_atom_site_label_3
_geom_torsion_atom_site_label_4
_geom_torsion
_geom_torsion_site_symmetry_1
Cu2 O1 C1 C2 -10.8(5) .
Cu1 O1 C1 C2 -131.8(3) .
Cu2 O1 C1 C6 169.2(2) .
Cu1 O1 C1 C6 48.1(4) .
O1 C1 C2 C3 174.7(4) .
C6 C1 C2 C3 -5.2(6) .
C1 C2 C3 C4 0.4(8) .
C2 C3 C4 C5 2.3(8) .
C3 C4 C5 C6 -0.2(8) .
C4 C5 C6 C1 -4.6(6) .
C4 C5 C6 C7 175.2(4) .
O1 C1 C6 C5 -172.8(3) .
C2 C1 C6 C5 7.2(6) .
O1 C1 C6 C7 7.4(5) .
C2 C1 C6 C7 -172.6(3) .
C8 N1 C7 C6 174.4(3) .
Cu1 N1 C7 C6 52.2(4) .
C5 C6 C7 N1 116.2(4) .
C1 C6 C7 N1 -64.0(4) .
C7 N1 C8 C10 68.0(4) .
Cu1 N1 C8 C10 -165.7(3) .
C7 N1 C8 C9 -164.8(3) .
Cu1 N1 C8 C9 -38.6(3) .
Cu1 O3 C9 O2 33.5(5) 4_566
Cu1 O3 C9 C8 -143.0(2) 4_566
Cu1 O2 C9 O3 177.4(3) .
Cu1 O2 C9 C8 -6.0(4) .
N1 C8 C9 O3 -152.5(3) .
C10 C8 C9 O3 -24.5(5) .
N1 C8 C9 O2 30.8(4) .
C10 C8 C9 O2 158.7(3) .
Cu1 O4 C11 C12 -2.3(5) .
Cu2 O4 C11 C12 -130.4(3) .
Cu1 O4 C11 C16 177.6(2) .
Cu2 O4 C11 C16 49.5(4) .
O4 C11 C12 C13 178.1(4) .
C16 C11 C12 C13 -1.8(6) .
C11 C12 C13 C14 -0.3(7) .
C12 C13 C14 C15 1.8(7) .
C13 C14 C15 C16 -1.3(7) .
C14 C15 C16 C11 -0.8(7) .
C14 C15 C16 C17 176.4(4) .
O4 C11 C16 C15 -177.6(4) .
C12 C11 C16 C15 2.3(6) .
O4 C11 C16 C17 5.2(5) .
C12 C11 C16 C17 -174.9(4) .
C18 N2 C17 C16 177.6(3) .
Cu2 N2 C17 C16 54.7(4) .
C15 C16 C17 N2 120.5(4) .
C11 C16 C17 N2 -62.3(5) .
C17 N2 C18 C19 -155.5(3) .
Cu2 N2 C18 C19 -28.6(3) .
C17 N2 C18 C20 77.4(4) .
Cu2 N2 C18 C20 -155.7(3) .
Cu2 O5 C19 O6 -169.9(3) .
Cu2 O5 C19 C18 7.3(4) .
N2 C18 C19 O6 -167.4(4) .
C20 C18 C19 O6 -40.9(5) .
N2 C18 C19 O5 15.3(4) .
C20 C18 C19 O5 141.9(4) .
